data_7212696
loop_
_publ_author_name
'Dias, Sandra I. G.'
'Raba\,ca, Sandra'
'Santos, Isabel C.'
'Wallis, John D.'
'Almeida, Manuel'

_publ_section_title
;
 A unique co-crystallisation motif for bis(4-pyridyl)acetylene involving
 S&#x22EF;spC interactions with a fused 1,3-dithiole ring
;
_journal_issue 11
_journal_name_full CrystEngComm
_journal_page_first 3397
_journal_paper_doi 10.1039/c003838e
_journal_volume 12
_journal_year 2010
_chemical_formula_sum 'C42 H24 N6 O2 S8'
_chemical_formula_weight 901.15
_chemical_name_systematic
;
?
;
_space_group_IT_number 15
_symmetry_cell_setting monoclinic
_symmetry_space_group_name_Hall '-C 2yc'
_symmetry_space_group_name_H-M 'C 1 2/c 1'
_atom_sites_solution_hydrogens geom
_atom_sites_solution_primary direct
_atom_sites_solution_secondary difmap
_audit_creation_method SHELXL-97
_cell_angle_alpha 90.00
_cell_angle_beta 125.1160(10)
_cell_angle_gamma 90.00
_cell_formula_units_Z 4
_cell_length_a 31.9495(6)
_cell_length_b 7.3661(2)
_cell_length_c 20.7736(6)
_cell_measurement_reflns_used 4778
_cell_measurement_temperature 150(2)
_cell_measurement_theta_max 26.09
_cell_measurement_theta_min 2.87
_cell_volume 3999.09(18)
_computing_cell_refinement 'Bruker SMART, (Bruker, 2004)'
_computing_data_collection 'Bruker SMART, (Bruker, 2004)'
_computing_data_reduction 'Bruker SAINT, (Bruker, 2004)'
_computing_molecular_graphics ORTEP3(Farrugia,1997)
_computing_publication_material 'WinGX (Farrugia, 1999)'
_computing_structure_refinement 'SHELXL-97 (Sheldrick, 1997)'
_computing_structure_solution 'SIR97 (Altomare, 1999)'
_diffrn_ambient_temperature 150(2)
_diffrn_measured_fraction_theta_full 0.996
_diffrn_measured_fraction_theta_max 0.996
_diffrn_measurement_device_type 'Bruker-AXS APEX- CCD area-detector'
_diffrn_measurement_method '\f and \w'
_diffrn_radiation_monochromator graphite
_diffrn_radiation_source 'fine-focus sealed tube'
_diffrn_radiation_type MoK\a
_diffrn_radiation_wavelength 0.71069
_diffrn_reflns_av_R_equivalents 0.0561
_diffrn_reflns_av_sigmaI/netI 0.0505
_diffrn_reflns_limit_h_max 38
_diffrn_reflns_limit_h_min -37
_diffrn_reflns_limit_k_max 8
_diffrn_reflns_limit_k_min -8
_diffrn_reflns_limit_l_max 23
_diffrn_reflns_limit_l_min -25
_diffrn_reflns_number 15741
_diffrn_reflns_theta_full 25.68
_diffrn_reflns_theta_max 25.68
_diffrn_reflns_theta_min 2.87
_exptl_absorpt_coefficient_mu 0.494
_exptl_absorpt_correction_T_max 0.9164
_exptl_absorpt_correction_T_min 0.8423
_exptl_absorpt_correction_type multi-scan
_exptl_absorpt_process_details '(SADABS; Sheldrick, 2004)'
_exptl_crystal_colour orange
_exptl_crystal_density_diffrn 1.497
_exptl_crystal_density_method 'not measured'
_exptl_crystal_description prism
_exptl_crystal_F_000 1848
_exptl_crystal_size_max 0.36
_exptl_crystal_size_mid 0.28
_exptl_crystal_size_min 0.18
_refine_diff_density_max 0.416
_refine_diff_density_min -0.302
_refine_diff_density_rms 0.061
_refine_ls_extinction_method none
_refine_ls_goodness_of_fit_ref 1.027
_refine_ls_hydrogen_treatment constr
_refine_ls_matrix_type full
_refine_ls_number_parameters 262
_refine_ls_number_reflns 3762
_refine_ls_number_restraints 0
_refine_ls_restrained_S_all 1.027
_refine_ls_R_factor_all 0.0494
_refine_ls_R_factor_gt 0.0356
_refine_ls_shift/su_max 0.000
_refine_ls_shift/su_mean 0.000
_refine_ls_structure_factor_coef Fsqd
_refine_ls_weighting_details 'calc w=1/[\s^2^(Fo^2^)+(0.0373P)^2^+2.5911P] where P=(Fo^2^+2Fc^2^)/3'
_refine_ls_weighting_scheme calc
_refine_ls_wR_factor_gt 0.0831
_refine_ls_wR_factor_ref 0.0889
_reflns_number_gt 3037
_reflns_number_total 3762
_reflns_threshold_expression >2sigma(I)
_cod_data_source_file c003838e.txt
_cod_data_source_block os4py4
_cod_original_sg_symbol_H-M C2/c
_cod_database_code 7212696

loop_
_symmetry_equiv_pos_as_xyz
'x, y, z'
'-x, y, -z+1/2'
'x+1/2, y+1/2, z'
'-x+1/2, y+1/2, -z+1/2'
'-x, -y, -z'
'x, -y, z-1/2'
'-x+1/2, -y+1/2, -z'
'x+1/2, -y+1/2, z-1/2'

loop_
_atom_site_label
_atom_site_type_symbol
_atom_site_fract_x
_atom_site_fract_y
_atom_site_fract_z
_atom_site_U_iso_or_equiv
_atom_site_adp_type
_atom_site_occupancy
_atom_site_symmetry_multiplicity
_atom_site_calc_flag
_atom_site_refinement_flags
S1 S 0.31389(2) 0.12911(7) 0.13143(4) 0.02311(15) Uani 1 1 d .
S2 S 0.42209(2) 0.00928(8) 0.23142(3) 0.02603(15) Uani 1 1 d .
S3 S 0.310040(19) 0.09290(8) -0.01668(3) 0.02434(15) Uani 1 1 d .
S4 S 0.42642(2) -0.03841(7) 0.09082(4) 0.02392(15) Uani 1 1 d .
O1 O 0.36541(6) 0.0741(2) 0.28437(10) 0.0352(4) Uani 1 1 d .
C1 C 0.36661(8) 0.0706(3) 0.22781(14) 0.0253(5) Uani 1 1 d .
C2 C 0.34332(8) 0.0721(3) 0.08526(13) 0.0197(5) Uani 1 1 d .
C3 C 0.39235(8) 0.0178(3) 0.13038(13) 0.0207(5) Uani 1 1 d .
C4 C 0.35796(7) 0.1996(3) -0.02269(13) 0.0187(5) Uani 1 1 d .
C5 C 0.40659(8) 0.1388(3) 0.02093(13) 0.0200(5) Uani 1 1 d .
C6 C 0.33770(7) 0.3552(3) -0.07811(13) 0.0166(4) Uani 1 1 d .
C7 C 0.36432(8) 0.5198(3) -0.05934(13) 0.0188(5) Uani 1 1 d .
H7 H 0.3979 0.5315 -0.0125 0.023 Uiso 1 1 calc R
C8 C 0.34084(8) 0.6644(3) -0.11014(14) 0.0233(5) Uani 1 1 d .
H8 H 0.3591 0.7756 -0.0965 0.028 Uiso 1 1 calc R
C9 C 0.26960(8) 0.4986(3) -0.19543(14) 0.0250(5) Uani 1 1 d .
H9 H 0.2366 0.4895 -0.2435 0.030 Uiso 1 1 calc R
C10 C 0.28951(8) 0.3466(3) -0.14850(13) 0.0204(5) Uani 1 1 d .
H10 H 0.2704 0.2369 -0.1642 0.024 Uiso 1 1 calc R
C11 C 0.44759(7) 0.1994(3) 0.01233(13) 0.0186(5) Uani 1 1 d .
C12 C 0.43987(8) 0.1923(3) -0.06014(14) 0.0225(5) Uani 1 1 d .
H12 H 0.4078 0.1558 -0.1056 0.027 Uiso 1 1 calc R
C13 C 0.47964(8) 0.2393(3) -0.06543(15) 0.0274(5) Uani 1 1 d .
H13 H 0.4737 0.2342 -0.1157 0.033 Uiso 1 1 calc R
C14 C 0.53245(8) 0.2998(3) 0.06464(15) 0.0261(5) Uani 1 1 d .
H14 H 0.5648 0.3389 0.1088 0.031 Uiso 1 1 calc R
C15 C 0.49532(8) 0.2554(3) 0.07684(14) 0.0224(5) Uani 1 1 d .
H15 H 0.5023 0.2630 0.1278 0.027 Uiso 1 1 calc R
N1 N 0.29384(7) 0.6584(2) -0.17762(12) 0.0264(4) Uani 1 1 d .
N2 N 0.52590(7) 0.2915(2) -0.00424(12) 0.0264(5) Uani 1 1 d .
N3 N 0.39687(8) 0.5063(3) 0.24239(13) 0.0327(5) Uani 1 1 d .
C16 C 0.26766(8) 0.7179(3) 0.03004(14) 0.0260(5) Uani 1 1 d .
C17 C 0.31089(8) 0.6447(3) 0.10198(14) 0.0234(5) Uani 1 1 d .
C18 C 0.35335(9) 0.5808(3) 0.10565(15) 0.0294(5) Uani 1 1 d .
H18 H 0.3539 0.5827 0.0604 0.035 Uiso 1 1 calc R
C19 C 0.39460(9) 0.5145(3) 0.17662(17) 0.0333(6) Uani 1 1 d .
H19 H 0.4233 0.4719 0.1784 0.040 Uiso 1 1 calc R
C20 C 0.35565(9) 0.5670(3) 0.23759(15) 0.0304(5) Uani 1 1 d .
H20 H 0.3562 0.5623 0.2838 0.037 Uiso 1 1 calc R
C21 C 0.31241(9) 0.6361(3) 0.17000(14) 0.0257(5) Uani 1 1 d .
H21 H 0.2842 0.6770 0.1701 0.031 Uiso 1 1 calc R

loop_
_atom_site_aniso_label
_atom_site_aniso_U_11
_atom_site_aniso_U_22
_atom_site_aniso_U_33
_atom_site_aniso_U_23
_atom_site_aniso_U_13
_atom_site_aniso_U_12
S1 0.0235(3) 0.0224(3) 0.0254(3) 0.0032(2) 0.0152(3) 0.0020(2)
S2 0.0247(3) 0.0270(3) 0.0198(3) 0.0035(2) 0.0090(2) 0.0025(2)
S3 0.0164(3) 0.0325(3) 0.0198(3) 0.0042(2) 0.0079(2) -0.0073(2)
S4 0.0230(3) 0.0218(3) 0.0296(3) 0.0085(2) 0.0166(3) 0.0057(2)
O1 0.0432(10) 0.0394(10) 0.0255(10) 0.0009(8) 0.0213(9) 0.0048(8)
C1 0.0299(12) 0.0191(12) 0.0248(14) 0.0011(9) 0.0145(11) -0.0002(9)
C2 0.0220(11) 0.0157(11) 0.0211(12) 0.0019(9) 0.0122(10) -0.0035(8)
C3 0.0222(11) 0.0170(11) 0.0203(12) 0.0031(9) 0.0107(10) -0.0008(8)
C4 0.0177(10) 0.0206(11) 0.0175(12) 0.0000(9) 0.0099(9) -0.0046(8)
C5 0.0202(10) 0.0169(11) 0.0201(12) 0.0015(9) 0.0099(9) -0.0014(8)
C6 0.0163(10) 0.0199(11) 0.0160(11) -0.0002(8) 0.0106(9) -0.0005(8)
C7 0.0155(10) 0.0229(11) 0.0188(12) -0.0009(9) 0.0104(9) -0.0026(8)
C8 0.0237(11) 0.0193(11) 0.0297(14) -0.0013(10) 0.0169(10) -0.0039(9)
C9 0.0167(10) 0.0334(13) 0.0195(13) 0.0048(10) 0.0073(9) 0.0009(9)
C10 0.0186(10) 0.0231(12) 0.0186(12) -0.0023(9) 0.0102(9) -0.0056(8)
C11 0.0164(10) 0.0129(10) 0.0246(13) 0.0016(8) 0.0108(9) 0.0011(8)
C12 0.0189(10) 0.0209(11) 0.0257(13) -0.0036(9) 0.0116(10) -0.0019(8)
C13 0.0315(12) 0.0282(13) 0.0301(14) -0.0022(10) 0.0221(11) -0.0002(10)
C14 0.0182(11) 0.0222(12) 0.0310(14) -0.0003(10) 0.0102(10) -0.0019(9)
C15 0.0201(10) 0.0228(11) 0.0220(13) 0.0011(9) 0.0107(10) 0.0010(9)
N1 0.0233(9) 0.0250(10) 0.0273(12) 0.0067(8) 0.0125(9) 0.0028(8)
N2 0.0222(9) 0.0240(11) 0.0363(13) -0.0002(9) 0.0186(9) -0.0007(8)
N3 0.0323(11) 0.0251(11) 0.0318(13) 0.0024(9) 0.0133(10) 0.0001(8)
C16 0.0327(12) 0.0208(12) 0.0217(12) -0.0013(9) 0.0141(10) -0.0113(9)
C17 0.0290(12) 0.0142(11) 0.0222(13) -0.0013(9) 0.0120(10) -0.0080(9)
C18 0.0397(13) 0.0229(12) 0.0301(14) -0.0034(10) 0.0226(12) -0.0070(10)
C19 0.0324(13) 0.0234(13) 0.0438(17) -0.0020(11) 0.0218(12) -0.0033(10)
C20 0.0396(14) 0.0261(13) 0.0242(13) 0.0019(10) 0.0176(11) -0.0040(10)
C21 0.0305(12) 0.0219(12) 0.0249(13) -0.0001(9) 0.0161(11) -0.0023(9)

loop_
_atom_type_symbol
_atom_type_description
_atom_type_scat_dispersion_real
_atom_type_scat_dispersion_imag
_atom_type_scat_source
C C 0.0033 0.0016 'International Tables Vol C Tables 4.2.6.8 and 6.1.1.4'
H H 0.0000 0.0000 'International Tables Vol C Tables 4.2.6.8 and 6.1.1.4'
N N 0.0061 0.0033 'International Tables Vol C Tables 4.2.6.8 and 6.1.1.4'
O O 0.0106 0.0060 'International Tables Vol C Tables 4.2.6.8 and 6.1.1.4'
S S 0.1246 0.1234 'International Tables Vol C Tables 4.2.6.8 and 6.1.1.4'

loop_
_geom_angle_atom_site_label_1
_geom_angle_atom_site_label_2
_geom_angle_atom_site_label_3
_geom_angle
_geom_angle_site_symmetry_1
C2 S1 C1 95.75(11) .
C3 S2 C1 95.74(11) .
C2 S3 C4 100.06(10) .
C3 S4 C5 100.62(10) .
O1 C1 S1 123.79(18) .
O1 C1 S2 123.68(18) .
S1 C1 S2 112.52(14) .
C3 C2 S1 118.11(18) .
C3 C2 S3 121.66(17) .
S1 C2 S3 120.20(12) .
C2 C3 S2 117.52(17) .
C2 C3 S4 122.26(18) .
S2 C3 S4 120.21(12) .
C5 C4 C6 126.74(18) .
C5 C4 S3 120.63(16) .
C6 C4 S3 112.63(14) .
C4 C5 C11 125.00(19) .
C4 C5 S4 121.66(16) .
C11 C5 S4 113.18(14) .
C10 C6 C7 117.42(19) .
C10 C6 C4 120.50(18) .
C7 C6 C4 121.91(19) .
C8 C7 C6 118.7(2) .
C8 C7 H7 120.7 .
C6 C7 H7 120.7 .
N1 C8 C7 124.3(2) .
N1 C8 H8 117.9 .
C7 C8 H8 117.9 .
N1 C9 C10 124.1(2) .
N1 C9 H9 117.9 .
C10 C9 H9 117.9 .
C9 C10 C6 119.38(19) .
C9 C10 H10 120.3 .
C6 C10 H10 120.3 .
C12 C11 C15 118.05(19) .
C12 C11 C5 120.17(19) .
C15 C11 C5 121.7(2) .
C11 C12 C13 118.8(2) .
C11 C12 H12 120.6 .
C13 C12 H12 120.6 .
N2 C13 C12 124.1(2) .
N2 C13 H13 117.9 .
C12 C13 H13 117.9 .
N2 C14 C15 124.5(2) .
N2 C14 H14 117.7 .
C15 C14 H14 117.7 .
C14 C15 C11 118.2(2) .
C14 C15 H15 120.9 .
C11 C15 H15 120.9 .
C9 N1 C8 116.08(19) .
C14 N2 C13 116.23(18) .
C19 N3 C20 116.0(2) .
C16 C16 C17 178.4(3) 7_565
C21 C17 C18 117.7(2) .
C21 C17 C16 121.8(2) .
C18 C17 C16 120.4(2) .
C19 C18 C17 118.5(2) .
C19 C18 H18 120.7 .
C17 C18 H18 120.7 .
N3 C19 C18 124.6(2) .
N3 C19 H19 117.7 .
C18 C19 H19 117.7 .
N3 C20 C21 124.4(2) .
N3 C20 H20 117.8 .
C21 C20 H20 117.8 .
C20 C21 C17 118.7(2) .
C20 C21 H21 120.6 .
C17 C21 H21 120.6 .

loop_
_geom_bond_atom_site_label_1
_geom_bond_atom_site_label_2
_geom_bond_distance
_geom_bond_site_symmetry_2
S1 C2 1.737(2) .
S1 C1 1.775(2) .
S2 C3 1.737(2) .
S2 C1 1.789(2) .
S3 C2 1.746(2) .
S3 C4 1.788(2) .
S4 C3 1.749(2) .
S4 C5 1.776(2) .
O1 C1 1.198(3) .
C2 C3 1.343(3) .
C4 C5 1.347(3) .
C4 C6 1.483(3) .
C5 C11 1.488(3) .
C6 C10 1.387(3) .
C6 C7 1.402(3) .
C7 C8 1.379(3) .
C7 H7 0.9500 .
C8 N1 1.342(3) .
C8 H8 0.9500 .
C9 N1 1.339(3) .
C9 C10 1.376(3) .
C9 H9 0.9500 .
C10 H10 0.9500 .
C11 C12 1.380(3) .
C11 C15 1.393(3) .
C12 C13 1.381(3) .
C12 H12 0.9500 .
C13 N2 1.337(3) .
C13 H13 0.9500 .
C14 N2 1.323(3) .
C14 C15 1.387(3) .
C14 H14 0.9500 .
C15 H15 0.9500 .
N3 C19 1.327(3) .
N3 C20 1.339(3) .
C16 C16 1.198(5) 7_565
C16 C17 1.434(3) .
C17 C21 1.387(3) .
C17 C18 1.396(3) .
C18 C19 1.383(4) .
C18 H18 0.9500 .
C19 H19 0.9500 .
C20 C21 1.381(3) .
C20 H20 0.9500 .
C21 H21 0.9500 .
